data_7209931
loop_
_publ_author_name
'Duan, Chunmei'
'Luo, Daibing'
'Shang, Rui'
'Lin, Zhien'

_publ_section_title
;
 Solvent-free synthesis of new manganese phosphate--oxalate hybrid solids
;
_journal_issue 28
_journal_name_full CrystEngComm
_journal_page_first 5602
_journal_paper_doi 10.1039/c3ce40457a
_journal_volume 15
_journal_year 2013
_chemical_formula_sum 'C11 H10 Mn N2 O6 P'
_chemical_formula_weight 352.12
_chemical_name_systematic
;
?
;
_space_group_IT_number 2
_symmetry_cell_setting triclinic
_symmetry_space_group_name_Hall '-P 1'
_symmetry_space_group_name_H-M 'P -1'
_atom_sites_solution_hydrogens geom
_atom_sites_solution_primary direct
_atom_sites_solution_secondary difmap
_audit_creation_method SHELXL-97
_cell_angle_alpha 95.094(4)
_cell_angle_beta 97.795(5)
_cell_angle_gamma 108.464(6)
_cell_formula_units_Z 2
_cell_length_a 7.9992(6)
_cell_length_b 9.3303(5)
_cell_length_c 9.5016(4)
_cell_measurement_reflns_used 2654
_cell_measurement_temperature 293(2)
_cell_measurement_theta_max 29.1146
_cell_measurement_theta_min 2.9288
_cell_volume 659.85(7)
_computing_structure_refinement 'SHELXL-97 (Sheldrick, 1997)'
_computing_structure_solution 'SHELXS-97 (Sheldrick, 1990)'
_diffrn_ambient_temperature 293(2)
_diffrn_measured_fraction_theta_full 0.999
_diffrn_measured_fraction_theta_max 0.999
_diffrn_measurement_device_type 'Xcalibur, Eos'
_diffrn_measurement_method '\w scans'
_diffrn_radiation_monochromator graphite
_diffrn_radiation_source 'fine-focus sealed tube'
_diffrn_radiation_type MoK\a
_diffrn_radiation_wavelength 0.71073
_diffrn_reflns_av_R_equivalents 0.0228
_diffrn_reflns_av_sigmaI/netI 0.0408
_diffrn_reflns_limit_h_max 7
_diffrn_reflns_limit_h_min -9
_diffrn_reflns_limit_k_max 11
_diffrn_reflns_limit_k_min -11
_diffrn_reflns_limit_l_max 11
_diffrn_reflns_limit_l_min -11
_diffrn_reflns_number 4936
_diffrn_reflns_theta_full 25.00
_diffrn_reflns_theta_max 25.00
_diffrn_reflns_theta_min 2.93
_exptl_absorpt_coefficient_mu 1.151
_exptl_absorpt_correction_T_max 1.00000
_exptl_absorpt_correction_T_min 0.97819
_exptl_absorpt_correction_type multi-scan
_exptl_crystal_colour yellow
_exptl_crystal_density_diffrn 1.772
_exptl_crystal_density_method 'not measured'
_exptl_crystal_description prism
_exptl_crystal_F_000 356
_exptl_crystal_size_max 0.24
_exptl_crystal_size_mid 0.16
_exptl_crystal_size_min 0.12
_refine_diff_density_max 0.264
_refine_diff_density_min -0.363
_refine_diff_density_rms 0.065
_refine_ls_extinction_method none
_refine_ls_goodness_of_fit_ref 1.040
_refine_ls_hydrogen_treatment constr
_refine_ls_matrix_type full
_refine_ls_number_parameters 190
_refine_ls_number_reflns 2319
_refine_ls_number_restraints 0
_refine_ls_restrained_S_all 1.040
_refine_ls_R_factor_all 0.0394
_refine_ls_R_factor_gt 0.0314
_refine_ls_shift/su_max 0.000
_refine_ls_shift/su_mean 0.000
_refine_ls_structure_factor_coef Fsqd
_refine_ls_weighting_details 'calc w=1/[\s^2^(Fo^2^)+(0.0296P)^2^+0.2223P] where P=(Fo^2^+2Fc^2^)/3'
_refine_ls_weighting_scheme calc
_refine_ls_wR_factor_gt 0.0692
_refine_ls_wR_factor_ref 0.0720
_reflns_number_gt 2004
_reflns_number_total 2319
_reflns_threshold_expression >2sigma(I)
_cod_data_source_file c3ce40457a.txt
_cod_data_source_block 1
_cod_original_sg_symbol_H-M P-1
_cod_database_code 7209931

loop_
_symmetry_equiv_pos_as_xyz
'x, y, z'
'-x, -y, -z'

loop_
_atom_site_label
_atom_site_type_symbol
_atom_site_fract_x
_atom_site_fract_y
_atom_site_fract_z
_atom_site_U_iso_or_equiv
_atom_site_adp_type
_atom_site_occupancy
_atom_site_symmetry_multiplicity
_atom_site_calc_flag
_atom_site_refinement_flags
Mn1 Mn 0.50403(5) 0.25876(4) 0.35304(3) 0.01797(13) Uani 1 1 d .
P1 P 0.20827(9) 0.41290(7) 0.46445(6) 0.01950(17) Uani 1 1 d .
O1 O 0.3406(2) 0.39205(19) 0.37525(17) 0.0239(4) Uani 1 1 d .
O2 O 0.2490(2) 0.57179(19) 0.54249(17) 0.0257(4) Uani 1 1 d .
O3 O 0.0230(2) 0.3643(2) 0.36315(18) 0.0347(5) Uani 1 1 d .
H1 H -0.0482 0.3904 0.4049 0.052 Uiso 1 1 calc R
O4 O 0.1857(3) 0.3025(2) 0.58246(19) 0.0386(5) Uani 1 1 d .
H2 H 0.2461 0.2471 0.5722 0.058 Uiso 1 1 calc R
O5 O 0.3943(3) 0.13519(19) 0.52602(16) 0.0254(4) Uani 1 1 d .
O6 O 0.3687(2) -0.07762(19) 0.62486(17) 0.0250(4) Uani 1 1 d .
N1 N 0.5569(3) 0.2981(2) 0.1318(2) 0.0243(5) Uani 1 1 d .
N2 N 0.2857(3) 0.0672(2) 0.1909(2) 0.0236(5) Uani 1 1 d .
C1 C 0.6817(4) 0.4204(3) 0.1048(3) 0.0378(8) Uani 1 1 d .
H3 H 0.7581 0.4887 0.1819 0.045 Uiso 1 1 calc R
C2 C 0.7032(5) 0.4509(4) -0.0321(3) 0.0527(10) Uani 1 1 d .
H4 H 0.7919 0.5381 -0.0464 0.063 Uiso 1 1 calc R
C3 C 0.5924(5) 0.3514(4) -0.1466(3) 0.0472(9) Uani 1 1 d .
H5 H 0.6044 0.3697 -0.2399 0.057 Uiso 1 1 calc R
C4 C 0.4630(4) 0.2238(3) -0.1209(3) 0.0335(7) Uani 1 1 d .
H6 H 0.3858 0.1545 -0.1970 0.040 Uiso 1 1 calc R
C5 C 0.4484(4) 0.1991(3) 0.0193(2) 0.0215(6) Uani 1 1 d .
C6 C 0.3089(4) 0.0643(3) 0.0526(2) 0.0224(6) Uani 1 1 d .
C7 C 0.2066(4) -0.0562(3) -0.0513(3) 0.0319(7) Uani 1 1 d .
H7 H 0.2271 -0.0571 -0.1454 0.038 Uiso 1 1 calc R
C8 C 0.0747(4) -0.1747(3) -0.0148(3) 0.0429(8) Uani 1 1 d .
H8 H 0.0038 -0.2560 -0.0838 0.052 Uiso 1 1 calc R
C9 C 0.0491(4) -0.1710(4) 0.1259(3) 0.0448(9) Uani 1 1 d .
H9 H -0.0396 -0.2495 0.1535 0.054 Uiso 1 1 calc R
C10 C 0.1564(4) -0.0499(3) 0.2240(3) 0.0335(7) Uani 1 1 d .
H10 H 0.1389 -0.0486 0.3188 0.040 Uiso 1 1 calc R
C11 C 0.4314(3) 0.0158(3) 0.5442(2) 0.0197(6) Uani 1 1 d .

loop_
_atom_site_aniso_label
_atom_site_aniso_U_11
_atom_site_aniso_U_22
_atom_site_aniso_U_33
_atom_site_aniso_U_23
_atom_site_aniso_U_13
_atom_site_aniso_U_12
Mn1 0.0206(2) 0.0175(2) 0.0169(2) 0.00207(15) 0.00411(15) 0.00761(17)
P1 0.0184(4) 0.0199(4) 0.0214(3) 0.0004(3) 0.0041(3) 0.0084(3)
O1 0.0253(11) 0.0249(10) 0.0279(9) 0.0062(7) 0.0103(8) 0.0143(8)
O2 0.0196(10) 0.0237(10) 0.0331(10) -0.0053(8) 0.0018(8) 0.0097(8)
O3 0.0226(11) 0.0450(13) 0.0333(10) -0.0151(9) -0.0017(8) 0.0149(10)
O4 0.0533(15) 0.0410(13) 0.0400(11) 0.0185(9) 0.0273(10) 0.0299(11)
O5 0.0395(12) 0.0232(10) 0.0227(9) 0.0071(7) 0.0117(8) 0.0196(9)
O6 0.0308(11) 0.0247(10) 0.0259(9) 0.0103(8) 0.0123(8) 0.0132(9)
N1 0.0309(14) 0.0210(12) 0.0188(10) 0.0017(9) 0.0056(9) 0.0053(10)
N2 0.0230(13) 0.0266(13) 0.0193(11) 0.0033(9) 0.0039(9) 0.0055(10)
C1 0.047(2) 0.0268(16) 0.0273(14) 0.0004(12) 0.0070(13) -0.0038(14)
C2 0.073(3) 0.0317(18) 0.0359(17) 0.0088(14) 0.0186(16) -0.0123(17)
C3 0.072(3) 0.0392(19) 0.0219(14) 0.0078(13) 0.0115(15) 0.0043(17)
C4 0.048(2) 0.0285(16) 0.0187(13) 0.0009(11) 0.0038(12) 0.0075(14)
C5 0.0254(15) 0.0211(14) 0.0203(12) 0.0014(10) 0.0042(11) 0.0114(12)
C6 0.0235(15) 0.0237(14) 0.0212(13) 0.0009(10) 0.0026(11) 0.0106(12)
C7 0.0341(18) 0.0329(17) 0.0235(14) -0.0027(12) 0.0060(12) 0.0052(14)
C8 0.044(2) 0.0341(18) 0.0345(16) -0.0078(13) 0.0027(14) -0.0041(15)
C9 0.039(2) 0.0383(19) 0.0413(17) 0.0032(14) 0.0109(14) -0.0107(15)
C10 0.0312(18) 0.0373(18) 0.0258(14) 0.0052(12) 0.0071(12) 0.0016(14)
C11 0.0249(16) 0.0190(14) 0.0154(11) -0.0008(10) 0.0008(10) 0.0094(12)

loop_
_atom_type_symbol
_atom_type_description
_atom_type_scat_dispersion_real
_atom_type_scat_dispersion_imag
_atom_type_scat_source
C C 0.0033 0.0016 'International Tables Vol C Tables 4.2.6.8 and 6.1.1.4'
H H 0.0000 0.0000 'International Tables Vol C Tables 4.2.6.8 and 6.1.1.4'
N N 0.0061 0.0033 'International Tables Vol C Tables 4.2.6.8 and 6.1.1.4'
O O 0.0106 0.0060 'International Tables Vol C Tables 4.2.6.8 and 6.1.1.4'
P P 0.1023 0.0942 'International Tables Vol C Tables 4.2.6.8 and 6.1.1.4'
Mn Mn 0.3368 0.7283 'International Tables Vol C Tables 4.2.6.8 and 6.1.1.4'

loop_
_geom_angle_atom_site_label_1
_geom_angle_atom_site_label_2
_geom_angle_atom_site_label_3
_geom_angle
_geom_angle_site_symmetry_1
_geom_angle_site_symmetry_3
O1 Mn1 O2 97.06(7) . 2_666
O1 Mn1 O5 88.94(6) . .
O2 Mn1 O5 104.86(7) 2_666 .
O1 Mn1 N1 98.78(7) . .
O2 Mn1 N1 94.10(7) 2_666 .
O5 Mn1 N1 158.53(7) . .
O1 Mn1 O6 162.76(6) . 2_656
O2 Mn1 O6 89.75(7) 2_666 2_656
O5 Mn1 O6 73.98(6) . 2_656
N1 Mn1 O6 96.49(7) . 2_656
O1 Mn1 N2 93.97(7) . .
O2 Mn1 N2 163.61(7) 2_666 .
O5 Mn1 N2 87.38(7) . .
N1 Mn1 N2 72.20(7) . .
O6 Mn1 N2 83.12(7) 2_656 .
O1 P1 O2 116.15(10) . .
O1 P1 O3 107.17(10) . .
O2 P1 O3 109.23(10) . .
O1 P1 O4 111.10(10) . .
O2 P1 O4 106.40(10) . .
O3 P1 O4 106.39(12) . .
P1 O1 Mn1 140.05(10) . .
P1 O2 Mn1 131.66(11) . 2_666
P1 O3 H1 109.5 . .
P1 O4 H2 109.5 . .
C11 O5 Mn1 116.45(15) . .
C11 O6 Mn1 114.95(15) . 2_656
C1 N1 C5 118.0(2) . .
C1 N1 Mn1 123.29(17) . .
C5 N1 Mn1 118.55(16) . .
C10 N2 C6 117.6(2) . .
C10 N2 Mn1 126.22(16) . .
C6 N2 Mn1 115.50(16) . .
N1 C1 C2 123.1(3) . .
N1 C1 H3 118.5 . .
C2 C1 H3 118.5 . .
C3 C2 C1 119.2(3) . .
C3 C2 H4 120.4 . .
C1 C2 H4 120.4 . .
C2 C3 C4 118.7(3) . .
C2 C3 H5 120.7 . .
C4 C3 H5 120.7 . .
C3 C4 C5 119.4(3) . .
C3 C4 H6 120.3 . .
C5 C4 H6 120.3 . .
N1 C5 C4 121.7(2) . .
N1 C5 C6 116.8(2) . .
C4 C5 C6 121.5(2) . .
N2 C6 C7 121.7(2) . .
N2 C6 C5 115.9(2) . .
C7 C6 C5 122.4(2) . .
C8 C7 C6 119.6(2) . .
C8 C7 H7 120.2 . .
C6 C7 H7 120.2 . .
C7 C8 C9 118.8(3) . .
C7 C8 H8 120.6 . .
C9 C8 H8 120.6 . .
C10 C9 C8 118.8(3) . .
C10 C9 H9 120.6 . .
C8 C9 H9 120.6 . .
N2 C10 C9 123.5(2) . .
N2 C10 H10 118.3 . .
C9 C10 H10 118.3 . .
O6 C11 O5 126.4(2) . .
O6 C11 C11 117.7(3) . 2_656
O5 C11 C11 115.9(3) . 2_656

loop_
_geom_bond_atom_site_label_1
_geom_bond_atom_site_label_2
_geom_bond_distance
_geom_bond_site_symmetry_2
Mn1 O1 2.0880(17) .
Mn1 O2 2.1445(18) 2_666
Mn1 O5 2.2108(16) .
Mn1 N1 2.2391(19) .
Mn1 O6 2.2431(17) 2_656
Mn1 N2 2.328(2) .
P1 O1 1.4901(18) .
P1 O2 1.5123(18) .
P1 O3 1.5616(18) .
P1 O4 1.5787(18) .
O2 Mn1 2.1445(17) 2_666
O3 H1 0.8200 .
O4 H2 0.8200 .
O5 C11 1.261(3) .
O6 C11 1.243(3) .
O6 Mn1 2.2431(17) 2_656
N1 C1 1.328(3) .
N1 C5 1.347(3) .
N2 C10 1.340(3) .
N2 C6 1.351(3) .
C1 C2 1.377(4) .
C1 H3 0.9300 .
C2 C3 1.367(4) .
C2 H4 0.9300 .
C3 C4 1.374(4) .
C3 H5 0.9300 .
C4 C5 1.386(3) .
C4 H6 0.9300 .
C5 C6 1.485(4) .
C6 C7 1.382(4) .
C7 C8 1.373(4) .
C7 H7 0.9300 .
C8 C9 1.379(4) .
C8 H8 0.9300 .
C9 C10 1.365(4) .
C9 H9 0.9300 .
C10 H10 0.9300 .
C11 C11 1.552(5) 2_656

loop_
_geom_hbond_atom_site_label_D
_geom_hbond_atom_site_label_H
_geom_hbond_atom_site_label_A
_geom_hbond_distance_DH
_geom_hbond_distance_HA
_geom_hbond_distance_DA
_geom_hbond_angle_DHA
_geom_hbond_site_symmetry_A
O3 H1 O2 0.82 1.87 2.674(3) 165.9 2_566
O4 H2 O5 0.82 1.88 2.693(3) 171.6 .
